data_4335094
loop_
_publ_author_name
'Guohui Sima'
'Qiang Li'
'Yi Zhu'
'Chunlin Lv'
'Rao Naumaan Nasim Khan'
'Jian Hao'
'Jin Zhang'
'Yongge Wei'

_publ_contact_author_address
;
Department of Chemistry
Tsinghua University
Beijing 100084
P. R. China
;
_publ_contact_author_email 'yonggewei@mail.tsinghua.edu.cn, jinjin_eva@163.com'
_publ_contact_author_name 'Yongge Wei, Jin Zhang'
_publ_section_title
;
 Organoimido-Derivatized Hexamolybdates with a Remote Carboxyl Group:
 Syntheses and Structural Characterizations
;
_journal_name_full 'Inorganic Chemistry'
_journal_page_first 6551
_journal_page_last 6558
_journal_paper_doi 10.1021/ic4005278
_journal_volume 52
_journal_year 2013
_chemical_formula_sum 'C40 H79 Mo6 N3 O20'
_chemical_formula_weight 1497.70
_chemical_name_systematic
; 
 ? 
;
_space_group_IT_number 14
_symmetry_cell_setting monoclinic
_symmetry_space_group_name_Hall '-P 2yn'
_symmetry_space_group_name_H-M 'P 1 21/n 1'
_atom_sites_solution_hydrogens geom
_atom_sites_solution_primary direct
_atom_sites_solution_secondary difmap
_audit_creation_method SHELXL-97
_cell_angle_alpha 90.00
_cell_angle_beta 94.375(2)
_cell_angle_gamma 90.00
_cell_formula_units_Z 4
_cell_length_a 12.6439(3)
_cell_length_b 20.7751(4)
_cell_length_c 20.4235(4)
_cell_measurement_reflns_used 10024
_cell_measurement_temperature 102.7
_cell_measurement_theta_max 29.2872
_cell_measurement_theta_min 3.2253
_cell_volume 5349.18(19)
_computing_structure_refinement 'SHELXL-97 (Sheldrick, 1997)'
_computing_structure_solution 'SHELXS-97 (Sheldrick, 1990)'
_diffrn_ambient_temperature 102.7
_diffrn_detector_area_resol_mean 16.0971
_diffrn_measured_fraction_theta_full 0.998
_diffrn_measured_fraction_theta_max 0.998
_diffrn_measurement_device_type 'Xcalibur, Eos, Gemini'
_diffrn_measurement_method '\w scans'
_diffrn_radiation_monochromator graphite
_diffrn_radiation_source 'fine-focus sealed tube'
_diffrn_radiation_type MoK\a
_diffrn_radiation_wavelength 0.71073
_diffrn_reflns_av_R_equivalents 0.0288
_diffrn_reflns_av_sigmaI/netI 0.0359
_diffrn_reflns_limit_h_max 15
_diffrn_reflns_limit_h_min -14
_diffrn_reflns_limit_k_max 24
_diffrn_reflns_limit_k_min -25
_diffrn_reflns_limit_l_max 25
_diffrn_reflns_limit_l_min -24
_diffrn_reflns_number 29328
_diffrn_reflns_theta_full 26.00
_diffrn_reflns_theta_max 26.00
_diffrn_reflns_theta_min 3.23
_exptl_absorpt_coefficient_mu 1.437
_exptl_absorpt_correction_T_max 0.6724
_exptl_absorpt_correction_T_min 0.5972
_exptl_absorpt_correction_type multi-scan
_exptl_crystal_colour red
_exptl_crystal_density_diffrn 1.860
_exptl_crystal_description block
_exptl_crystal_F_000 3008
_exptl_crystal_size_max 0.40
_exptl_crystal_size_mid 0.30
_exptl_crystal_size_min 0.30
_refine_diff_density_max 1.493
_refine_diff_density_min -1.008
_refine_diff_density_rms 0.115
_refine_ls_extinction_method none
_refine_ls_goodness_of_fit_ref 1.182
_refine_ls_hydrogen_treatment mixed
_refine_ls_matrix_type full
_refine_ls_number_parameters 632
_refine_ls_number_reflns 10499
_refine_ls_number_restraints 0
_refine_ls_restrained_S_all 1.182
_refine_ls_R_factor_all 0.0530
_refine_ls_R_factor_gt 0.0434
_refine_ls_shift/su_max 0.001
_refine_ls_shift/su_mean 0.000
_refine_ls_structure_factor_coef Fsqd
_refine_ls_weighting_details 'calc w=1/[\s^2^(Fo^2^)+(0.0122P)^2^+24.2966P] where P=(Fo^2^+2Fc^2^)/3'
_refine_ls_weighting_scheme calc
_refine_ls_wR_factor_gt 0.0832
_refine_ls_wR_factor_ref 0.0865
_reflns_number_gt 9025
_reflns_number_total 10499
_reflns_threshold_expression >2sigma(I)
_cod_data_source_file ic4005278_si_002_4.cif
_cod_data_source_block compound3
_cod_original_cell_volume 5349.2(2)
_cod_database_code 4335094

loop_
_symmetry_equiv_pos_as_xyz
'x, y, z'
'-x+1/2, y+1/2, -z+1/2'
'-x, -y, -z'
'x-1/2, -y-1/2, z-1/2'

loop_
_atom_site_label
_atom_site_type_symbol
_atom_site_fract_x
_atom_site_fract_y
_atom_site_fract_z
_atom_site_U_iso_or_equiv
_atom_site_adp_type
_atom_site_occupancy
_atom_site_symmetry_multiplicity
_atom_site_calc_flag
_atom_site_refinement_flags
Mo1 Mo 0.45624(3) 0.328182(19) 0.10563(2) 0.01803(10) Uani 1 1 d .
Mo2 Mo 0.58188(3) 0.25936(2) -0.008586(19) 0.01932(10) Uani 1 1 d .
Mo3 Mo 0.71260(3) 0.31909(2) 0.12298(2) 0.01775(10) Uani 1 1 d .
Mo4 Mo 0.43431(3) 0.173803(19) 0.085196(19) 0.01469(9) Uani 1 1 d .
Mo5 Mo 0.56574(3) 0.23329(2) 0.217442(19) 0.02032(10) Uani 1 1 d .
Mo6 Mo 0.69456(3) 0.162217(19) 0.10318(2) 0.01645(10) Uani 1 1 d .
O1 O 0.5720(2) 0.24774(14) 0.10474(14) 0.0117(6) Uani 1 1 d .
O2 O 0.5842(3) 0.2648(2) -0.09080(16) 0.0327(9) Uani 1 1 d .
O3 O 0.8187(3) 0.36865(17) 0.13442(19) 0.0301(9) Uani 1 1 d .
O4 O 0.3313(3) 0.12250(16) 0.07364(17) 0.0244(8) Uani 1 1 d .
O5 O 0.5632(3) 0.2257(2) 0.29924(16) 0.0366(10) Uani 1 1 d .
O6 O 0.7791(3) 0.09922(16) 0.10372(18) 0.0253(8) Uani 1 1 d .
O7 O 0.4840(3) 0.32375(16) 0.01278(15) 0.0208(7) Uani 1 1 d .
O8 O 0.4642(3) 0.19698(16) 0.00010(15) 0.0198(7) Uani 1 1 d .
O9 O 0.6702(3) 0.18414(15) 0.01307(15) 0.0188(7) Uani 1 1 d .
O10 O 0.6952(3) 0.31032(15) 0.02583(16) 0.0203(7) Uani 1 1 d .
O11 O 0.3623(3) 0.25688(15) 0.09278(15) 0.0170(7) Uani 1 1 d .
O12 O 0.5551(3) 0.11991(15) 0.09307(15) 0.0174(7) Uani 1 1 d .
O13 O 0.7832(3) 0.23403(16) 0.11599(16) 0.0192(7) Uani 1 1 d .
O14 O 0.5966(3) 0.37401(16) 0.11639(18) 0.0243(8) Uani 1 1 d .
O15 O 0.4786(3) 0.30742(16) 0.19775(16) 0.0220(8) Uani 1 1 d .
O16 O 0.4521(3) 0.18005(16) 0.18301(15) 0.0187(7) Uani 1 1 d .
O17 O 0.6642(3) 0.16936(17) 0.19514(16) 0.0235(8) Uani 1 1 d .
O18 O 0.6857(3) 0.29370(16) 0.20874(16) 0.0216(8) Uani 1 1 d .
O19 O 0.1831(4) 0.5236(2) 0.2781(2) 0.0464(12) Uani 1 1 d .
O20 O 0.1755(3) 0.62261(18) 0.2339(2) 0.0357(10) Uani 1 1 d .
H20 H 0.1367 0.6305 0.2633 0.053 Uiso 1 1 calc R
N1 N 0.3755(3) 0.39551(19) 0.1080(2) 0.0232(9) Uani 1 1 d .
N2 N 0.0904(3) 0.2470(2) 0.1779(2) 0.0230(9) Uani 1 1 d .
N3 N 0.3418(3) 0.0738(2) -0.16561(19) 0.0229(10) Uani 1 1 d .
C1 C 0.3289(4) 0.4560(2) 0.1111(2) 0.0236(11) Uani 1 1 d .
C2 C 0.3241(5) 0.4956(3) 0.0548(3) 0.0303(13) Uani 1 1 d .
C3 C 0.2815(5) 0.5568(3) 0.0596(3) 0.0332(14) Uani 1 1 d .
H3 H 0.2788 0.5838 0.0232 0.040 Uiso 1 1 calc R
C4 C 0.2431(5) 0.5786(3) 0.1169(3) 0.0314(13) Uani 1 1 d .
H4 H 0.2159 0.6201 0.1190 0.038 Uiso 1 1 calc R
C5 C 0.2447(4) 0.5388(3) 0.1718(3) 0.0267(12) Uani 1 1 d .
C6 C 0.2880(4) 0.4773(2) 0.1690(2) 0.0243(11) Uani 1 1 d .
H6 H 0.2897 0.4505 0.2055 0.029 Uiso 1 1 calc R
C7 C 0.3638(5) 0.4710(3) -0.0081(3) 0.0390(15) Uani 1 1 d .
H7A H 0.3181 0.4373 -0.0255 0.058 Uiso 1 1 calc R
H7B H 0.4345 0.4546 0.0004 0.058 Uiso 1 1 calc R
H7C H 0.3642 0.5055 -0.0393 0.058 Uiso 1 1 calc R
C8 C 0.1988(5) 0.5595(3) 0.2344(3) 0.0310(13) Uani 1 1 d .
C9 C 0.0419(5) 0.3048(3) 0.1411(3) 0.0324(13) Uani 1 1 d .
H9A H -0.0189 0.2902 0.1132 0.039 Uiso 1 1 calc R
H9B H 0.0161 0.3345 0.1729 0.039 Uiso 1 1 calc R
C10 C 0.1150(5) 0.3411(3) 0.0990(3) 0.0431(16) Uani 1 1 d .
H10A H 0.1431 0.3117 0.0678 0.052 Uiso 1 1 calc R
H10B H 0.1742 0.3582 0.1267 0.052 Uiso 1 1 calc R
C11 C 0.0578(6) 0.3966(3) 0.0617(4) 0.0526(19) Uani 1 1 d .
H11A H 0.0204 0.4218 0.0926 0.063 Uiso 1 1 calc R
H11B H 0.1105 0.4243 0.0442 0.063 Uiso 1 1 calc R
C12 C -0.0194(6) 0.3765(4) 0.0067(4) 0.065(2) Uani 1 1 d .
H12A H 0.0160 0.3503 -0.0236 0.097 Uiso 1 1 calc R
H12B H -0.0483 0.4140 -0.0155 0.097 Uiso 1 1 calc R
H12C H -0.0758 0.3522 0.0239 0.097 Uiso 1 1 calc R
C13 C 0.1231(4) 0.1964(2) 0.1291(2) 0.0225(11) Uani 1 1 d .
H13A H 0.1759 0.2152 0.1028 0.027 Uiso 1 1 calc R
H13B H 0.1566 0.1609 0.1536 0.027 Uiso 1 1 calc R
C14 C 0.0336(4) 0.1698(3) 0.0832(3) 0.0304(13) Uani 1 1 d .
H14A H -0.0007 0.2048 0.0584 0.037 Uiso 1 1 calc R
H14B H -0.0188 0.1496 0.1088 0.037 Uiso 1 1 calc R
C15 C 0.0751(4) 0.1208(3) 0.0363(3) 0.0282(12) Uani 1 1 d .
H15A H 0.1268 0.1412 0.0103 0.034 Uiso 1 1 calc R
H15B H 0.1106 0.0863 0.0613 0.034 Uiso 1 1 calc R
C16 C -0.0133(5) 0.0928(3) -0.0092(3) 0.0424(16) Uani 1 1 d .
H16A H 0.0155 0.0617 -0.0377 0.064 Uiso 1 1 calc R
H16B H -0.0472 0.1267 -0.0350 0.064 Uiso 1 1 calc R
H16C H -0.0643 0.0723 0.0164 0.064 Uiso 1 1 calc R
C17 C 0.0053(4) 0.2213(3) 0.2196(3) 0.0259(12) Uani 1 1 d .
H17A H -0.0152 0.2556 0.2483 0.031 Uiso 1 1 calc R
H17B H -0.0566 0.2104 0.1907 0.031 Uiso 1 1 calc R
C18 C 0.0357(4) 0.1633(3) 0.2612(2) 0.0280(12) Uani 1 1 d .
H18A H 0.0843 0.1760 0.2979 0.034 Uiso 1 1 calc R
H18B H 0.0712 0.1320 0.2352 0.034 Uiso 1 1 calc R
C19 C -0.0647(5) 0.1330(3) 0.2867(3) 0.0409(15) Uani 1 1 d .
H19A H -0.1072 0.1668 0.3045 0.049 Uiso 1 1 calc R
H19B H -0.1065 0.1134 0.2503 0.049 Uiso 1 1 calc R
C20 C -0.0400(6) 0.0831(4) 0.3388(3) 0.0531(19) Uani 1 1 d .
H20A H 0.0038 0.0502 0.3220 0.080 Uiso 1 1 calc R
H20B H -0.1048 0.0644 0.3514 0.080 Uiso 1 1 calc R
H20C H -0.0030 0.1029 0.3764 0.080 Uiso 1 1 calc R
C21 C 0.1900(4) 0.2650(3) 0.2203(2) 0.0241(11) Uani 1 1 d .
H21A H 0.2161 0.2267 0.2435 0.029 Uiso 1 1 calc R
H21B H 0.2438 0.2782 0.1916 0.029 Uiso 1 1 calc R
C22 C 0.1783(5) 0.3178(3) 0.2704(3) 0.0318(13) Uani 1 1 d .
H22A H 0.1294 0.3041 0.3020 0.038 Uiso 1 1 calc R
H22B H 0.1495 0.3562 0.2485 0.038 Uiso 1 1 calc R
C23 C 0.2862(5) 0.3332(3) 0.3059(3) 0.0385(15) Uani 1 1 d .
H23A H 0.3370 0.3404 0.2734 0.046 Uiso 1 1 calc R
H23B H 0.2803 0.3730 0.3303 0.046 Uiso 1 1 calc R
C24 C 0.3287(5) 0.2814(4) 0.3526(3) 0.0474(17) Uani 1 1 d .
H24A H 0.3338 0.2416 0.3292 0.071 Uiso 1 1 calc R
H24B H 0.2816 0.2761 0.3869 0.071 Uiso 1 1 calc R
H24C H 0.3977 0.2936 0.3715 0.071 Uiso 1 1 calc R
C25 C 0.3824(5) 0.0520(3) -0.2301(2) 0.0305(13) Uani 1 1 d .
H25A H 0.4492 0.0736 -0.2354 0.037 Uiso 1 1 calc R
H25B H 0.3324 0.0662 -0.2656 0.037 Uiso 1 1 calc R
C26 C 0.3993(5) -0.0203(3) -0.2378(3) 0.0390(15) Uani 1 1 d .
H26A H 0.3339 -0.0427 -0.2307 0.047 Uiso 1 1 calc R
H26B H 0.4530 -0.0347 -0.2045 0.047 Uiso 1 1 calc R
C27 C 0.4340(6) -0.0378(4) -0.3058(3) 0.0513(18) Uani 1 1 d .
H27A H 0.4882 -0.0076 -0.3171 0.062 Uiso 1 1 calc R
H27B H 0.4659 -0.0803 -0.3035 0.062 Uiso 1 1 calc R
C28 C 0.3493(7) -0.0376(4) -0.3580(4) 0.069(2) Uani 1 1 d .
H28A H 0.3781 -0.0470 -0.3991 0.104 Uiso 1 1 calc R
H28B H 0.3161 0.0040 -0.3602 0.104 Uiso 1 1 calc R
H28C H 0.2977 -0.0697 -0.3491 0.104 Uiso 1 1 calc R
C29 C 0.2327(4) 0.0466(2) -0.1582(2) 0.0248(12) Uani 1 1 d .
H29A H 0.2078 0.0621 -0.1173 0.030 Uiso 1 1 calc R
H29B H 0.2379 0.0001 -0.1552 0.030 Uiso 1 1 calc R
C30 C 0.1504(4) 0.0640(3) -0.2144(3) 0.0294(13) Uani 1 1 d .
H30A H 0.1667 0.1062 -0.2311 0.035 Uiso 1 1 calc R
H30B H 0.1552 0.0332 -0.2498 0.035 Uiso 1 1 calc R
C31 C 0.0375(5) 0.0641(3) -0.1931(3) 0.0402(15) Uani 1 1 d .
H31A H 0.0333 0.0954 -0.1582 0.048 Uiso 1 1 calc R
H31B H -0.0098 0.0783 -0.2299 0.048 Uiso 1 1 calc R
C32 C -0.0011(6) 0.0014(3) -0.1699(3) 0.0451(16) Uani 1 1 d .
H32A H 0.0030 -0.0302 -0.2039 0.068 Uiso 1 1 calc R
H32B H -0.0734 0.0058 -0.1592 0.068 Uiso 1 1 calc R
H32C H 0.0421 -0.0119 -0.1316 0.068 Uiso 1 1 calc R
C33 C 0.3389(4) 0.1472(2) -0.1657(2) 0.0247(12) Uani 1 1 d .
H33A H 0.4112 0.1629 -0.1592 0.030 Uiso 1 1 calc R
H33B H 0.3107 0.1615 -0.2088 0.030 Uiso 1 1 calc R
C34 C 0.2742(4) 0.1780(2) -0.1145(3) 0.0272(12) Uani 1 1 d .
H34A H 0.2967 0.1609 -0.0715 0.033 Uiso 1 1 calc R
H34B H 0.1998 0.1675 -0.1239 0.033 Uiso 1 1 calc R
C35 C 0.2884(5) 0.2508(3) -0.1142(3) 0.0338(14) Uani 1 1 d .
H35A H 0.3629 0.2611 -0.1052 0.041 Uiso 1 1 calc R
H35B H 0.2657 0.2678 -0.1573 0.041 Uiso 1 1 calc R
C36 C 0.2255(6) 0.2824(3) -0.0636(3) 0.0460(17) Uani 1 1 d .
H36A H 0.1516 0.2728 -0.0727 0.069 Uiso 1 1 calc R
H36B H 0.2359 0.3281 -0.0648 0.069 Uiso 1 1 calc R
H36C H 0.2490 0.2664 -0.0208 0.069 Uiso 1 1 calc R
C37 C 0.4153(4) 0.0502(2) -0.1076(2) 0.0197(10) Uani 1 1 d .
H37A H 0.3918 0.0691 -0.0678 0.024 Uiso 1 1 calc R
H37B H 0.4069 0.0039 -0.1042 0.024 Uiso 1 1 calc R
C38 C 0.5323(4) 0.0646(2) -0.1102(2) 0.0221(11) Uani 1 1 d .
H38A H 0.5436 0.1108 -0.1084 0.026 Uiso 1 1 calc R
H38B H 0.5564 0.0489 -0.1513 0.026 Uiso 1 1 calc R
C39 C 0.5955(4) 0.0325(2) -0.0528(2) 0.0194(10) Uani 1 1 d .
H39A H 0.5756 0.0514 -0.0121 0.023 Uiso 1 1 calc R
H39B H 0.5776 -0.0129 -0.0522 0.023 Uiso 1 1 calc R
C40 C 0.7144(4) 0.0395(3) -0.0566(3) 0.0257(12) Uani 1 1 d .
H40A H 0.7340 0.0232 -0.0979 0.039 Uiso 1 1 calc R
H40B H 0.7509 0.0157 -0.0215 0.039 Uiso 1 1 calc R
H40C H 0.7336 0.0842 -0.0527 0.039 Uiso 1 1 calc R

loop_
_atom_site_aniso_label
_atom_site_aniso_U_11
_atom_site_aniso_U_22
_atom_site_aniso_U_33
_atom_site_aniso_U_23
_atom_site_aniso_U_13
_atom_site_aniso_U_12
Mo1 0.0150(2) 0.0108(2) 0.0286(2) -0.00276(16) 0.00384(17) 0.00321(17)
Mo2 0.0198(2) 0.0258(2) 0.01252(19) 0.00219(16) 0.00197(16) 0.00330(19)
Mo3 0.0137(2) 0.0127(2) 0.0268(2) -0.00293(16) 0.00158(17) -0.00271(17)
Mo4 0.0108(2) 0.01164(19) 0.0213(2) -0.00242(15) -0.00040(15) -0.00059(16)
Mo5 0.0173(2) 0.0310(3) 0.0125(2) -0.00065(17) 0.00035(16) -0.00253(19)
Mo6 0.0117(2) 0.0104(2) 0.0272(2) 0.00201(16) 0.00099(16) 0.00228(16)
O1 0.0094(15) 0.0102(15) 0.0155(15) 0.0010(12) 0.0003(11) 0.0020(12)
O2 0.030(2) 0.050(3) 0.0181(18) 0.0057(17) 0.0054(15) 0.010(2)
O3 0.019(2) 0.0187(19) 0.053(2) -0.0096(17) 0.0039(17) -0.0048(16)
O4 0.0148(19) 0.0177(18) 0.040(2) -0.0058(15) 0.0006(15) -0.0011(15)
O5 0.031(2) 0.063(3) 0.0147(18) 0.0011(18) -0.0001(15) 0.003(2)
O6 0.0153(19) 0.0152(18) 0.046(2) 0.0066(16) 0.0067(16) 0.0043(15)
O7 0.0201(19) 0.0224(18) 0.0203(17) 0.0082(14) 0.0037(14) 0.0057(15)
O8 0.0154(18) 0.0248(19) 0.0185(16) -0.0051(14) -0.0026(13) -0.0014(15)
O9 0.0202(19) 0.0153(17) 0.0213(17) -0.0013(13) 0.0045(14) 0.0026(15)
O10 0.0195(19) 0.0148(17) 0.0276(18) 0.0050(14) 0.0088(14) 0.0007(15)
O11 0.0147(17) 0.0134(16) 0.0227(17) -0.0005(13) 0.0004(13) 0.0004(14)
O12 0.0138(18) 0.0127(16) 0.0257(17) -0.0007(13) 0.0016(13) 0.0011(14)
O13 0.0135(18) 0.0158(17) 0.0284(18) 0.0020(14) 0.0022(14) -0.0012(14)
O14 0.0182(19) 0.0117(17) 0.044(2) -0.0049(15) 0.0065(16) 0.0006(15)
O15 0.0197(19) 0.0225(19) 0.0242(18) -0.0072(14) 0.0033(14) 0.0016(15)
O16 0.0200(19) 0.0191(17) 0.0173(16) 0.0037(13) 0.0033(13) 0.0009(15)
O17 0.021(2) 0.028(2) 0.0201(17) 0.0051(15) -0.0022(14) 0.0036(16)
O18 0.0169(19) 0.0241(19) 0.0235(17) -0.0086(14) -0.0005(14) 0.0003(15)
O19 0.060(3) 0.043(3) 0.039(2) 0.009(2) 0.023(2) 0.015(2)
O20 0.040(3) 0.028(2) 0.042(2) -0.0066(17) 0.0171(19) 0.0037(19)
N1 0.019(2) 0.012(2) 0.039(3) 0.0018(18) 0.0086(19) 0.0020(18)
N2 0.014(2) 0.023(2) 0.033(2) -0.0046(18) 0.0074(18) 0.0041(18)
N3 0.027(3) 0.026(2) 0.016(2) 0.0096(17) -0.0029(17) -0.009(2)
C1 0.025(3) 0.017(3) 0.030(3) 0.002(2) 0.005(2) 0.000(2)
C2 0.036(3) 0.024(3) 0.032(3) 0.000(2) 0.009(2) 0.003(3)
C3 0.045(4) 0.021(3) 0.035(3) 0.011(2) 0.009(3) 0.009(3)
C4 0.041(4) 0.016(3) 0.039(3) 0.003(2) 0.007(3) 0.007(3)
C5 0.025(3) 0.022(3) 0.034(3) -0.004(2) 0.005(2) 0.004(2)
C6 0.026(3) 0.023(3) 0.025(3) 0.001(2) 0.009(2) 0.002(2)
C7 0.050(4) 0.039(4) 0.029(3) 0.000(3) 0.012(3) 0.007(3)
C8 0.026(3) 0.030(3) 0.038(3) 0.002(2) 0.009(2) 0.007(3)
C9 0.030(3) 0.021(3) 0.047(3) -0.002(2) 0.004(3) 0.009(2)
C10 0.031(4) 0.030(3) 0.068(4) 0.011(3) 0.000(3) 0.002(3)
C11 0.044(4) 0.045(4) 0.068(5) 0.020(4) 0.000(4) 0.008(3)
C12 0.048(5) 0.079(6) 0.067(5) 0.029(4) 0.001(4) 0.009(4)
C13 0.018(3) 0.023(3) 0.027(3) -0.002(2) 0.006(2) 0.001(2)
C14 0.019(3) 0.035(3) 0.037(3) -0.009(3) 0.001(2) 0.001(3)
C15 0.022(3) 0.035(3) 0.028(3) -0.005(2) 0.005(2) -0.005(2)
C16 0.044(4) 0.046(4) 0.036(3) -0.005(3) -0.007(3) -0.007(3)
C17 0.014(3) 0.031(3) 0.034(3) -0.008(2) 0.011(2) -0.002(2)
C18 0.024(3) 0.038(3) 0.023(3) -0.008(2) 0.006(2) -0.006(3)
C19 0.036(4) 0.049(4) 0.040(3) -0.002(3) 0.015(3) -0.002(3)
C20 0.052(5) 0.071(5) 0.037(4) 0.011(3) 0.007(3) -0.025(4)
C21 0.018(3) 0.025(3) 0.030(3) -0.004(2) 0.007(2) 0.000(2)
C22 0.033(3) 0.029(3) 0.034(3) -0.012(2) 0.014(2) -0.005(3)
C23 0.034(4) 0.042(4) 0.041(3) -0.022(3) 0.017(3) -0.015(3)
C24 0.026(3) 0.067(5) 0.050(4) -0.021(4) 0.007(3) -0.011(3)
C25 0.036(3) 0.038(3) 0.017(2) 0.006(2) 0.000(2) -0.016(3)
C26 0.049(4) 0.039(4) 0.030(3) -0.005(3) 0.012(3) -0.017(3)
C27 0.050(5) 0.064(5) 0.040(4) -0.009(3) 0.008(3) -0.010(4)
C28 0.085(7) 0.065(5) 0.057(5) -0.014(4) -0.005(4) 0.008(5)
C29 0.030(3) 0.018(3) 0.025(3) 0.008(2) -0.003(2) -0.008(2)
C30 0.030(3) 0.029(3) 0.027(3) 0.008(2) -0.009(2) -0.009(3)
C31 0.038(4) 0.042(4) 0.039(3) 0.007(3) -0.006(3) 0.000(3)
C32 0.047(4) 0.039(4) 0.048(4) 0.001(3) 0.000(3) -0.002(3)
C33 0.027(3) 0.019(3) 0.027(3) 0.012(2) -0.008(2) -0.010(2)
C34 0.028(3) 0.020(3) 0.032(3) 0.008(2) -0.014(2) -0.007(2)
C35 0.036(3) 0.021(3) 0.040(3) 0.009(2) -0.022(3) -0.004(3)
C36 0.059(5) 0.029(3) 0.046(4) -0.002(3) -0.023(3) 0.007(3)
C37 0.024(3) 0.018(2) 0.017(2) 0.0084(19) -0.0019(19) 0.000(2)
C38 0.024(3) 0.023(3) 0.020(2) 0.000(2) 0.002(2) -0.001(2)
C39 0.021(3) 0.017(2) 0.020(2) -0.0008(19) 0.004(2) 0.001(2)
C40 0.025(3) 0.024(3) 0.029(3) -0.005(2) 0.005(2) -0.001(2)

loop_
_atom_type_symbol
_atom_type_description
_atom_type_scat_dispersion_real
_atom_type_scat_dispersion_imag
_atom_type_scat_source
C C 0.0033 0.0016 'International Tables Vol C Tables 4.2.6.8 and 6.1.1.4'
H H 0.0000 0.0000 'International Tables Vol C Tables 4.2.6.8 and 6.1.1.4'
Mo Mo -1.6832 0.6857 'International Tables Vol C Tables 4.2.6.8 and 6.1.1.4'
N N 0.0061 0.0033 'International Tables Vol C Tables 4.2.6.8 and 6.1.1.4'
O O 0.0106 0.0060 'International Tables Vol C Tables 4.2.6.8 and 6.1.1.4'

loop_
_geom_angle_atom_site_label_1
_geom_angle_atom_site_label_2
_geom_angle_atom_site_label_3
_geom_angle
N1 Mo1 O11 105.60(17)
N1 Mo1 O15 101.28(17)
O11 Mo1 O15 90.22(14)
N1 Mo1 O7 102.39(17)
O11 Mo1 O7 89.20(14)
O15 Mo1 O7 155.57(14)
N1 Mo1 O14 97.55(17)
O11 Mo1 O14 156.82(14)
O15 Mo1 O14 86.40(15)
O7 Mo1 O14 84.60(15)
N1 Mo1 O1 174.85(16)
O11 Mo1 O1 79.53(12)
O15 Mo1 O1 78.03(12)
O7 Mo1 O1 77.86(12)
O14 Mo1 O1 77.33(12)
O2 Mo2 O10 105.34(17)
O2 Mo2 O7 104.06(16)
O10 Mo2 O7 90.51(15)
O2 Mo2 O9 103.10(16)
O10 Mo2 O9 87.67(14)
O7 Mo2 O9 152.26(13)
O2 Mo2 O8 101.68(17)
O10 Mo2 O8 152.76(13)
O7 Mo2 O8 86.18(14)
O9 Mo2 O8 82.95(14)
O2 Mo2 O1 177.09(16)
O10 Mo2 O1 77.54(12)
O7 Mo2 O1 76.12(12)
O9 Mo2 O1 76.46(12)
O8 Mo2 O1 75.42(12)
O3 Mo3 O14 104.45(16)
O3 Mo3 O18 103.83(17)
O14 Mo3 O18 92.40(15)
O3 Mo3 O10 102.68(17)
O14 Mo3 O10 87.56(15)
O18 Mo3 O10 152.61(14)
O3 Mo3 O13 101.24(16)
O14 Mo3 O13 153.85(14)
O18 Mo3 O13 86.10(14)
O10 Mo3 O13 82.12(13)
O3 Mo3 O1 177.31(15)
O14 Mo3 O1 77.86(13)
O18 Mo3 O1 77.31(12)
O10 Mo3 O1 75.91(12)
O13 Mo3 O1 76.34(12)
O4 Mo4 O8 103.97(16)
O4 Mo4 O12 104.36(15)
O8 Mo4 O12 90.71(14)
O4 Mo4 O11 102.05(15)
O8 Mo4 O11 88.55(14)
O12 Mo4 O11 152.94(13)
O4 Mo4 O16 102.00(16)
O8 Mo4 O16 153.86(14)
O12 Mo4 O16 85.69(13)
O11 Mo4 O16 83.19(13)
O4 Mo4 O1 177.16(14)
O8 Mo4 O1 77.79(12)
O12 Mo4 O1 77.75(12)
O11 Mo4 O1 75.66(12)
O16 Mo4 O1 76.15(12)
O5 Mo5 O17 103.61(17)
O5 Mo5 O16 103.95(17)
O17 Mo5 O16 89.72(15)
O5 Mo5 O15 103.27(18)
O17 Mo5 O15 152.57(14)
O16 Mo5 O15 89.05(14)
O5 Mo5 O18 102.77(17)
O17 Mo5 O18 84.35(15)
O16 Mo5 O18 153.27(13)
O15 Mo5 O18 84.52(14)
O5 Mo5 O1 177.82(17)
O17 Mo5 O1 77.33(12)
O16 Mo5 O1 77.97(12)
O15 Mo5 O1 75.63(12)
O18 Mo5 O1 75.30(12)
O6 Mo6 O13 104.16(16)
O6 Mo6 O9 104.36(16)
O13 Mo6 O9 89.74(14)
O6 Mo6 O17 102.93(16)
O13 Mo6 O17 87.98(15)
O9 Mo6 O17 152.34(14)
O6 Mo6 O12 102.49(15)
O13 Mo6 O12 153.26(14)
O9 Mo6 O12 85.83(14)
O17 Mo6 O12 83.93(14)
O6 Mo6 O1 177.77(14)
O13 Mo6 O1 77.58(12)
O9 Mo6 O1 76.95(12)
O17 Mo6 O1 75.64(12)
O12 Mo6 O1 75.73(12)
Mo1 O1 Mo3 90.87(11)
Mo1 O1 Mo5 90.95(11)
Mo3 O1 Mo5 90.41(10)
Mo1 O1 Mo4 90.74(11)
Mo3 O1 Mo4 178.28(15)
Mo5 O1 Mo4 90.17(11)
Mo1 O1 Mo2 90.88(10)
Mo3 O1 Mo2 89.71(10)
Mo5 O1 Mo2 178.17(15)
Mo4 O1 Mo2 89.66(10)
Mo1 O1 Mo6 179.68(16)
Mo3 O1 Mo6 89.28(11)
Mo5 O1 Mo6 89.33(10)
Mo4 O1 Mo6 89.10(10)
Mo2 O1 Mo6 88.84(10)
Mo2 O7 Mo1 115.14(16)
Mo4 O8 Mo2 117.11(15)
Mo6 O9 Mo2 117.36(16)
Mo2 O10 Mo3 116.68(16)
Mo1 O11 Mo4 113.99(16)
Mo4 O12 Mo6 117.15(16)
Mo6 O13 Mo3 116.76(16)
Mo3 O14 Mo1 113.76(16)
Mo5 O15 Mo1 115.01(16)
Mo5 O16 Mo4 115.54(16)
Mo5 O17 Mo6 117.70(16)
Mo3 O18 Mo5 116.93(16)
C8 O20 H20 109.5
C1 N1 Mo1 169.1(4)
C17 N2 C21 111.0(4)
C17 N2 C9 106.2(4)
C21 N2 C9 111.9(4)
C17 N2 C13 111.3(4)
C21 N2 C13 106.7(4)
C9 N2 C13 109.9(4)
C29 N3 C25 110.3(4)
C29 N3 C33 110.7(4)
C25 N3 C33 107.9(4)
C29 N3 C37 107.9(3)
C25 N3 C37 110.5(4)
C33 N3 C37 109.6(4)
N1 C1 C6 120.7(5)
N1 C1 C2 118.8(5)
C6 C1 C2 120.5(5)
C3 C2 C1 118.0(5)
C3 C2 C7 121.9(5)
C1 C2 C7 120.1(5)
C4 C3 C2 121.7(5)
C4 C3 H3 119.2
C2 C3 H3 119.2
C3 C4 C5 120.3(5)
C3 C4 H4 119.8
C5 C4 H4 119.8
C4 C5 C6 119.5(5)
C4 C5 C8 122.1(5)
C6 C5 C8 118.4(5)
C5 C6 C1 119.9(5)
C5 C6 H6 120.1
C1 C6 H6 120.1
C2 C7 H7A 109.5
C2 C7 H7B 109.5
H7A C7 H7B 109.5
C2 C7 H7C 109.5
H7A C7 H7C 109.5
H7B C7 H7C 109.5
O19 C8 O20 124.6(5)
O19 C8 C5 123.6(5)
O20 C8 C5 111.8(5)
C10 C9 N2 115.7(5)
C10 C9 H9A 108.4
N2 C9 H9A 108.4
C10 C9 H9B 108.4
N2 C9 H9B 108.4
H9A C9 H9B 107.4
C9 C10 C11 111.8(5)
C9 C10 H10A 109.3
C11 C10 H10A 109.3
C9 C10 H10B 109.3
C11 C10 H10B 109.3
H10A C10 H10B 107.9
C12 C11 C10 115.0(6)
C12 C11 H11A 108.5
C10 C11 H11A 108.5
C12 C11 H11B 108.5
C10 C11 H11B 108.5
H11A C11 H11B 107.5
C11 C12 H12A 109.5
C11 C12 H12B 109.5
H12A C12 H12B 109.5
C11 C12 H12C 109.5
H12A C12 H12C 109.5
H12B C12 H12C 109.5
C14 C13 N2 115.3(4)
C14 C13 H13A 108.5
N2 C13 H13A 108.5
C14 C13 H13B 108.5
N2 C13 H13B 108.5
H13A C13 H13B 107.5
C13 C14 C15 110.9(4)
C13 C14 H14A 109.5
C15 C14 H14A 109.5
C13 C14 H14B 109.5
C15 C14 H14B 109.5
H14A C14 H14B 108.1
C16 C15 C14 111.7(5)
C16 C15 H15A 109.3
C14 C15 H15A 109.3
C16 C15 H15B 109.3
C14 C15 H15B 109.3
H15A C15 H15B 107.9
C15 C16 H16A 109.5
C15 C16 H16B 109.5
H16A C16 H16B 109.5
C15 C16 H16C 109.5
H16A C16 H16C 109.5
H16B C16 H16C 109.5
C18 C17 N2 115.8(4)
C18 C17 H17A 108.3
N2 C17 H17A 108.3
C18 C17 H17B 108.3
N2 C17 H17B 108.3
H17A C17 H17B 107.4
C17 C18 C19 109.6(5)
C17 C18 H18A 109.8
C19 C18 H18A 109.8
C17 C18 H18B 109.8
C19 C18 H18B 109.8
H18A C18 H18B 108.2
C20 C19 C18 112.9(5)
C20 C19 H19A 109.0
C18 C19 H19A 109.0
C20 C19 H19B 109.0
C18 C19 H19B 109.0
H19A C19 H19B 107.8
C19 C20 H20A 109.5
C19 C20 H20B 109.5
H20A C20 H20B 109.5
C19 C20 H20C 109.5
H20A C20 H20C 109.5
H20B C20 H20C 109.5
C22 C21 N2 116.3(4)
C22 C21 H21A 108.2
N2 C21 H21A 108.2
C22 C21 H21B 108.2
N2 C21 H21B 108.2
H21A C21 H21B 107.4
C21 C22 C23 110.0(5)
C21 C22 H22A 109.7
C23 C22 H22A 109.7
C21 C22 H22B 109.7
C23 C22 H22B 109.7
H22A C22 H22B 108.2
C24 C23 C22 114.3(5)
C24 C23 H23A 108.7
C22 C23 H23A 108.7
C24 C23 H23B 108.7
C22 C23 H23B 108.7
H23A C23 H23B 107.6
C23 C24 H24A 109.5
C23 C24 H24B 109.5
H24A C24 H24B 109.5
C23 C24 H24C 109.5
H24A C24 H24C 109.5
H24B C24 H24C 109.5
N3 C25 C26 116.2(4)
N3 C25 H25A 108.2
C26 C25 H25A 108.2
N3 C25 H25B 108.2
C26 C25 H25B 108.2
H25A C25 H25B 107.4
C25 C26 C27 112.2(5)
C25 C26 H26A 109.2
C27 C26 H26A 109.2
C25 C26 H26B 109.2
C27 C26 H26B 109.2
H26A C26 H26B 107.9
C28 C27 C26 114.7(7)
C28 C27 H27A 108.6
C26 C27 H27A 108.6
C28 C27 H27B 108.6
C26 C27 H27B 108.6
H27A C27 H27B 107.6
C27 C28 H28A 109.5
C27 C28 H28B 109.5
H28A C28 H28B 109.5
C27 C28 H28C 109.5
H28A C28 H28C 109.5
H28B C28 H28C 109.5
N3 C29 C30 114.2(4)
N3 C29 H29A 108.7
C30 C29 H29A 108.7
N3 C29 H29B 108.7
C30 C29 H29B 108.7
H29A C29 H29B 107.6
C31 C30 C29 112.6(5)
C31 C30 H30A 109.1
C29 C30 H30A 109.1
C31 C30 H30B 109.1
C29 C30 H30B 109.1
H30A C30 H30B 107.8
C32 C31 C30 115.3(5)
C32 C31 H31A 108.4
C30 C31 H31A 108.4
C32 C31 H31B 108.4
C30 C31 H31B 108.4
H31A C31 H31B 107.5
C31 C32 H32A 109.5
C31 C32 H32B 109.5
H32A C32 H32B 109.5
C31 C32 H32C 109.5
H32A C32 H32C 109.5
H32B C32 H32C 109.5
C34 C33 N3 115.7(4)
C34 C33 H33A 108.4
N3 C33 H33A 108.4
C34 C33 H33B 108.4
N3 C33 H33B 108.4
H33A C33 H33B 107.4
C33 C34 C35 110.6(5)
C33 C34 H34A 109.5
C35 C34 H34A 109.5
C33 C34 H34B 109.5
C35 C34 H34B 109.5
H34A C34 H34B 108.1
C36 C35 C34 111.5(5)
C36 C35 H35A 109.3
C34 C35 H35A 109.3
C36 C35 H35B 109.3
C34 C35 H35B 109.3
H35A C35 H35B 108.0
C35 C36 H36A 109.5
C35 C36 H36B 109.5
H36A C36 H36B 109.5
C35 C36 H36C 109.5
H36A C36 H36C 109.5
H36B C36 H36C 109.5
C38 C37 N3 116.5(4)
C38 C37 H37A 108.2
N3 C37 H37A 108.2
C38 C37 H37B 108.2
N3 C37 H37B 108.2
H37A C37 H37B 107.3
C37 C38 C39 110.1(4)
C37 C38 H38A 109.6
C39 C38 H38A 109.6
C37 C38 H38B 109.6
C39 C38 H38B 109.6
H38A C38 H38B 108.2
C40 C39 C38 112.5(4)
C40 C39 H39A 109.1
C38 C39 H39A 109.1
C40 C39 H39B 109.1
C38 C39 H39B 109.1
H39A C39 H39B 107.8
C39 C40 H40A 109.5
C39 C40 H40B 109.5
H40A C40 H40B 109.5
C39 C40 H40C 109.5
H40A C40 H40C 109.5
H40B C40 H40C 109.5

loop_
_geom_bond_atom_site_label_1
_geom_bond_atom_site_label_2
_geom_bond_distance
Mo1 N1 1.734(4)
Mo1 O11 1.904(3)
Mo1 O15 1.930(3)
Mo1 O7 1.957(3)
Mo1 O14 2.011(3)
Mo1 O1 2.223(3)
Mo2 O2 1.685(3)
Mo2 O10 1.875(3)
Mo2 O7 1.896(3)
Mo2 O9 1.952(3)
Mo2 O8 1.991(3)
Mo2 O1 2.340(3)
Mo3 O3 1.693(4)
Mo3 O14 1.855(3)
Mo3 O18 1.885(3)
Mo3 O10 1.988(3)
Mo3 O13 1.990(3)
Mo3 O1 2.323(3)
Mo4 O4 1.686(3)
Mo4 O8 1.870(3)
Mo4 O12 1.890(3)
Mo4 O11 1.963(3)
Mo4 O16 1.997(3)
Mo4 O1 2.333(3)
Mo5 O5 1.681(3)
Mo5 O17 1.899(4)
Mo5 O16 1.905(3)
Mo5 O15 1.919(3)
Mo5 O18 1.987(3)
Mo5 O1 2.329(3)
Mo6 O6 1.689(3)
Mo6 O13 1.873(3)
Mo6 O9 1.898(3)
Mo6 O17 1.951(3)
Mo6 O12 1.967(3)
Mo6 O1 2.359(3)
O19 C8 1.191(7)
O20 C8 1.344(7)
O20 H20 0.8200
N1 C1 1.391(6)
N2 C17 1.520(6)
N2 C21 1.521(6)
N2 C9 1.521(7)
N2 C13 1.527(6)
N3 C29 1.509(7)
N3 C25 1.520(7)
N3 C33 1.524(6)
N3 C37 1.530(6)
C1 C6 1.398(7)
C1 C2 1.411(7)
C2 C3 1.387(7)
C2 C7 1.504(7)
C3 C4 1.378(8)
C3 H3 0.9300
C4 C5 1.390(7)
C4 H4 0.9300
C5 C6 1.393(7)
C5 C8 1.506(7)
C6 H6 0.9300
C7 H7A 0.9600
C7 H7B 0.9600
C7 H7C 0.9600
C9 C10 1.510(8)
C9 H9A 0.9700
C9 H9B 0.9700
C10 C11 1.532(8)
C10 H10A 0.9700
C10 H10B 0.9700
C11 C12 1.490(10)
C11 H11A 0.9700
C11 H11B 0.9700
C12 H12A 0.9600
C12 H12B 0.9600
C12 H12C 0.9600
C13 C14 1.517(7)
C13 H13A 0.9700
C13 H13B 0.9700
C14 C15 1.520(7)
C14 H14A 0.9700
C14 H14B 0.9700
C15 C16 1.513(7)
C15 H15A 0.9700
C15 H15B 0.9700
C16 H16A 0.9600
C16 H16B 0.9600
C16 H16C 0.9600
C17 C18 1.508(8)
C17 H17A 0.9700
C17 H17B 0.9700
C18 C19 1.543(8)
C18 H18A 0.9700
C18 H18B 0.9700
C19 C20 1.501(9)
C19 H19A 0.9700
C19 H19B 0.9700
C20 H20A 0.9600
C20 H20B 0.9600
C20 H20C 0.9600
C21 C22 1.516(7)
C21 H21A 0.9700
C21 H21B 0.9700
C22 C23 1.529(8)
C22 H22A 0.9700
C22 H22B 0.9700
C23 C24 1.510(9)
C23 H23A 0.9700
C23 H23B 0.9700
C24 H24A 0.9600
C24 H24B 0.9600
C24 H24C 0.9600
C25 C26 1.527(8)
C25 H25A 0.9700
C25 H25B 0.9700
C26 C27 1.533(8)
C26 H26A 0.9700
C26 H26B 0.9700
C27 C28 1.452(10)
C27 H27A 0.9700
C27 H27B 0.9700
C28 H28A 0.9600
C28 H28B 0.9600
C28 H28C 0.9600
C29 C30 1.532(7)
C29 H29A 0.9700
C29 H29B 0.9700
C30 C31 1.523(8)
C30 H30A 0.9700
C30 H30B 0.9700
C31 C32 1.481(8)
C31 H31A 0.9700
C31 H31B 0.9700
C32 H32A 0.9600
C32 H32B 0.9600
C32 H32C 0.9600
C33 C34 1.518(8)
C33 H33A 0.9700
C33 H33B 0.9700
C34 C35 1.524(7)
C34 H34A 0.9700
C34 H34B 0.9700
C35 C36 1.502(9)
C35 H35A 0.9700
C35 H35B 0.9700
C36 H36A 0.9600
C36 H36B 0.9600
C36 H36C 0.9600
C37 C38 1.514(7)
C37 H37A 0.9700
C37 H37B 0.9700
C38 C39 1.522(6)
C38 H38A 0.9700
C38 H38B 0.9700
C39 C40 1.518(7)
C39 H39A 0.9700
C39 H39B 0.9700
C40 H40A 0.9600
C40 H40B 0.9600
C40 H40C 0.9600

loop_
_geom_hbond_atom_site_label_D
_geom_hbond_atom_site_label_H
_geom_hbond_atom_site_label_A
_geom_hbond_distance_DH
_geom_hbond_distance_HA
_geom_hbond_distance_DA
_geom_hbond_angle_DHA
_geom_hbond_site_symmetry_A
O20 H20 O16 0.82 1.93 2.706(5) 158.5 2
C3 H3 O10 0.93 2.45 3.292(6) 150.5 3_665

loop_
_geom_torsion_atom_site_label_1
_geom_torsion_atom_site_label_2
_geom_torsion_atom_site_label_3
_geom_torsion_atom_site_label_4
_geom_torsion
O11 Mo1 O1 Mo3 -178.74(13)
O15 Mo1 O1 Mo3 -86.26(13)
O7 Mo1 O1 Mo3 89.82(13)
O14 Mo1 O1 Mo3 2.70(12)
O11 Mo1 O1 Mo5 -88.32(12)
O15 Mo1 O1 Mo5 4.16(12)
O7 Mo1 O1 Mo5 -179.76(14)
O14 Mo1 O1 Mo5 93.12(13)
O11 Mo1 O1 Mo4 1.87(11)
O15 Mo1 O1 Mo4 94.34(13)
O7 Mo1 O1 Mo4 -89.58(13)
O14 Mo1 O1 Mo4 -176.70(14)
O11 Mo1 O1 Mo2 91.54(12)
O15 Mo1 O1 Mo2 -175.99(14)
O7 Mo1 O1 Mo2 0.09(12)
O14 Mo1 O1 Mo2 -87.03(13)
O14 Mo3 O1 Mo1 -2.92(13)
O18 Mo3 O1 Mo1 92.38(13)
O10 Mo3 O1 Mo1 -93.44(13)
O13 Mo3 O1 Mo1 -178.60(13)
O14 Mo3 O1 Mo5 -93.87(14)
O18 Mo3 O1 Mo5 1.42(12)
O10 Mo3 O1 Mo5 175.60(13)
O13 Mo3 O1 Mo5 90.45(12)
O14 Mo3 O1 Mo2 87.96(14)
O18 Mo3 O1 Mo2 -176.75(14)
O10 Mo3 O1 Mo2 -2.57(11)
O13 Mo3 O1 Mo2 -87.72(12)
O14 Mo3 O1 Mo6 176.80(14)
O18 Mo3 O1 Mo6 -87.90(13)
O10 Mo3 O1 Mo6 86.28(12)
O13 Mo3 O1 Mo6 1.12(11)
O17 Mo5 O1 Mo1 -179.64(15)
O16 Mo5 O1 Mo1 87.90(13)
O15 Mo5 O1 Mo1 -4.23(12)
O18 Mo5 O1 Mo1 -92.24(13)
O17 Mo5 O1 Mo3 -88.76(13)
O16 Mo5 O1 Mo3 178.79(14)
O15 Mo5 O1 Mo3 86.66(13)
O18 Mo5 O1 Mo3 -1.36(12)
O17 Mo5 O1 Mo4 89.62(13)
O16 Mo5 O1 Mo4 -2.84(12)
O15 Mo5 O1 Mo4 -94.97(13)
O18 Mo5 O1 Mo4 177.02(14)
O17 Mo5 O1 Mo6 0.52(12)
O16 Mo5 O1 Mo6 -91.93(13)
O15 Mo5 O1 Mo6 175.94(14)
O18 Mo5 O1 Mo6 87.92(13)
O8 Mo4 O1 Mo1 89.80(13)
O12 Mo4 O1 Mo1 -176.76(14)
O11 Mo4 O1 Mo1 -1.84(11)
O16 Mo4 O1 Mo1 -88.22(13)
O8 Mo4 O1 Mo5 -179.24(14)
O12 Mo4 O1 Mo5 -85.81(12)
O11 Mo4 O1 Mo5 89.11(12)
O16 Mo4 O1 Mo5 2.73(11)
O8 Mo4 O1 Mo2 -1.07(12)
O12 Mo4 O1 Mo2 92.37(12)
O11 Mo4 O1 Mo2 -92.71(12)
O16 Mo4 O1 Mo2 -179.10(13)
O8 Mo4 O1 Mo6 -89.92(13)
O12 Mo4 O1 Mo6 3.52(11)
O11 Mo4 O1 Mo6 178.44(13)
O16 Mo4 O1 Mo6 92.05(12)
O10 Mo2 O1 Mo1 93.57(13)
O7 Mo2 O1 Mo1 -0.10(13)
O9 Mo2 O1 Mo1 -175.83(14)
O8 Mo2 O1 Mo1 -89.72(13)
O10 Mo2 O1 Mo3 2.70(12)
O7 Mo2 O1 Mo3 -90.97(13)
O9 Mo2 O1 Mo3 93.30(13)
O8 Mo2 O1 Mo3 179.41(14)
O10 Mo2 O1 Mo4 -175.69(14)
O7 Mo2 O1 Mo4 90.64(13)
O9 Mo2 O1 Mo4 -85.09(12)
O8 Mo2 O1 Mo4 1.02(11)
O10 Mo2 O1 Mo6 -86.59(13)
O7 Mo2 O1 Mo6 179.74(14)
O9 Mo2 O1 Mo6 4.01(11)
O8 Mo2 O1 Mo6 90.12(12)
O13 Mo6 O1 Mo3 -1.19(12)
O9 Mo6 O1 Mo3 -93.84(13)
O17 Mo6 O1 Mo3 89.91(13)
O12 Mo6 O1 Mo3 177.19(13)
O13 Mo6 O1 Mo5 -91.60(13)
O9 Mo6 O1 Mo5 175.74(14)
O17 Mo6 O1 Mo5 -0.51(12)
O12 Mo6 O1 Mo5 86.77(12)
O13 Mo6 O1 Mo4 178.22(13)
O9 Mo6 O1 Mo4 85.56(13)
O17 Mo6 O1 Mo4 -90.69(13)
O12 Mo6 O1 Mo4 -3.41(11)
O13 Mo6 O1 Mo2 88.54(13)
O9 Mo6 O1 Mo2 -4.11(12)
O17 Mo6 O1 Mo2 179.63(14)
O12 Mo6 O1 Mo2 -93.09(12)
O2 Mo2 O7 Mo1 177.1(2)
O10 Mo2 O7 Mo1 -76.91(19)
O9 Mo2 O7 Mo1 9.1(4)
O8 Mo2 O7 Mo1 76.03(18)
O1 Mo2 O7 Mo1 0.12(16)
N1 Mo1 O7 Mo2 174.6(2)
O11 Mo1 O7 Mo2 -79.59(19)
O15 Mo1 O7 Mo2 9.2(5)
O14 Mo1 O7 Mo2 78.04(19)
O1 Mo1 O7 Mo2 -0.13(16)
O4 Mo4 O8 Mo2 179.12(18)
O12 Mo4 O8 Mo2 -75.89(19)
O11 Mo4 O8 Mo2 77.06(19)
O16 Mo4 O8 Mo2 5.8(4)
O1 Mo4 O8 Mo2 1.41(16)
O2 Mo2 O8 Mo4 178.4(2)
O10 Mo2 O8 Mo4 5.6(4)
O7 Mo2 O8 Mo4 -78.07(19)
O9 Mo2 O8 Mo4 76.37(19)
O1 Mo2 O8 Mo4 -1.42(16)
O6 Mo6 O9 Mo2 -176.31(18)
O13 Mo6 O9 Mo2 -71.75(19)
O17 Mo6 O9 Mo2 13.4(4)
O12 Mo6 O9 Mo2 81.85(19)
O1 Mo6 O9 Mo2 5.56(16)
O2 Mo2 O9 Mo6 177.3(2)
O10 Mo2 O9 Mo6 72.13(19)
O7 Mo2 O9 Mo6 -14.5(4)
O8 Mo2 O9 Mo6 -82.25(19)
O1 Mo2 O9 Mo6 -5.61(16)
O2 Mo2 O10 Mo3 176.86(19)
O7 Mo2 O10 Mo3 72.13(18)
O9 Mo2 O10 Mo3 -80.18(18)
O8 Mo2 O10 Mo3 -10.5(4)
O1 Mo2 O10 Mo3 -3.54(15)
O3 Mo3 O10 Mo2 -178.77(19)
O14 Mo3 O10 Mo2 -74.51(19)
O18 Mo3 O10 Mo2 16.0(4)
O13 Mo3 O10 Mo2 81.40(18)
O1 Mo3 O10 Mo2 3.59(16)
N1 Mo1 O11 Mo4 178.01(19)
O15 Mo1 O11 Mo4 -80.21(17)
O7 Mo1 O11 Mo4 75.37(17)
O14 Mo1 O11 Mo4 1.1(4)
O1 Mo1 O11 Mo4 -2.43(15)
O4 Mo4 O11 Mo1 -179.39(18)
O8 Mo4 O11 Mo1 -75.42(17)
O12 Mo4 O11 Mo1 13.3(4)
O16 Mo4 O11 Mo1 79.74(17)
O1 Mo4 O11 Mo1 2.35(14)
O4 Mo4 O12 Mo6 177.21(18)
O8 Mo4 O12 Mo6 72.60(18)
O11 Mo4 O12 Mo6 -15.6(4)
O16 Mo4 O12 Mo6 -81.49(18)
O1 Mo4 O12 Mo6 -4.74(15)
O6 Mo6 O12 Mo4 -176.65(18)
O13 Mo6 O12 Mo4 8.3(4)
O9 Mo6 O12 Mo4 -72.85(18)
O17 Mo6 O12 Mo4 81.42(18)
O1 Mo6 O12 Mo4 4.73(15)
O6 Mo6 O13 Mo3 -177.01(18)
O9 Mo6 O13 Mo3 78.24(18)
O17 Mo6 O13 Mo3 -74.19(18)
O12 Mo6 O13 Mo3 -1.9(4)
O1 Mo6 O13 Mo3 1.55(15)
O3 Mo3 O13 Mo6 179.6(2)
O14 Mo3 O13 Mo6 -11.2(4)
O18 Mo3 O13 Mo6 76.29(19)
O10 Mo3 O13 Mo6 -78.92(18)
O1 Mo3 O13 Mo6 -1.59(16)
O3 Mo3 O14 Mo1 -177.90(19)
O18 Mo3 O14 Mo1 -72.95(19)
O10 Mo3 O14 Mo1 79.63(19)
O13 Mo3 O14 Mo1 13.1(4)
O1 Mo3 O14 Mo1 3.53(16)
N1 Mo1 O14 Mo3 175.7(2)
O11 Mo1 O14 Mo3 -7.3(5)
O15 Mo1 O14 Mo3 74.84(19)
O7 Mo1 O14 Mo3 -82.43(19)
O1 Mo1 O14 Mo3 -3.69(16)
O5 Mo5 O15 Mo1 -176.6(2)
O17 Mo5 O15 Mo1 15.1(4)
O16 Mo5 O15 Mo1 -72.45(18)
O18 Mo5 O15 Mo1 81.57(18)
O1 Mo5 O15 Mo1 5.37(16)
N1 Mo1 O15 Mo5 179.6(2)
O11 Mo1 O15 Mo5 73.68(19)
O7 Mo1 O15 Mo5 -14.9(5)
O14 Mo1 O15 Mo5 -83.37(19)
O1 Mo1 O15 Mo5 -5.57(16)
O5 Mo5 O16 Mo4 -177.4(2)
O17 Mo5 O16 Mo4 -73.42(18)
O15 Mo5 O16 Mo4 79.18(18)
O18 Mo5 O16 Mo4 3.4(4)
O1 Mo5 O16 Mo4 3.68(15)
O4 Mo4 O16 Mo5 178.52(18)
O8 Mo4 O16 Mo5 -8.1(4)
O12 Mo4 O16 Mo5 74.74(18)
O11 Mo4 O16 Mo5 -80.55(18)
O1 Mo4 O16 Mo5 -3.70(15)
O5 Mo5 O17 Mo6 -178.7(2)
O16 Mo5 O17 Mo6 77.0(2)
O15 Mo5 O17 Mo6 -10.4(4)
O18 Mo5 O17 Mo6 -76.9(2)
O1 Mo5 O17 Mo6 -0.71(17)
O6 Mo6 O17 Mo5 -177.5(2)
O13 Mo6 O17 Mo5 78.4(2)
O9 Mo6 O17 Mo5 -7.2(4)
O12 Mo6 O17 Mo5 -76.1(2)
O1 Mo6 O17 Mo5 0.71(17)
O3 Mo3 O18 Mo5 -179.36(19)
O14 Mo3 O18 Mo5 75.12(19)
O10 Mo3 O18 Mo5 -14.2(4)
O13 Mo3 O18 Mo5 -78.73(19)
O1 Mo3 O18 Mo5 -1.87(16)
O5 Mo5 O18 Mo3 -177.1(2)
O17 Mo5 O18 Mo3 80.22(19)
O16 Mo5 O18 Mo3 2.2(4)
O15 Mo5 O18 Mo3 -74.67(19)
O1 Mo5 O18 Mo3 1.88(16)
O11 Mo1 N1 C1 -178(2)
O15 Mo1 N1 C1 89(2)
O7 Mo1 N1 C1 -85(2)
O14 Mo1 N1 C1 1(2)
Mo1 N1 C1 C6 -102(2)
Mo1 N1 C1 C2 77(2)
N1 C1 C2 C3 -177.3(5)
C6 C1 C2 C3 2.3(8)
N1 C1 C2 C7 3.2(8)
C6 C1 C2 C7 -177.2(5)
C1 C2 C3 C4 -1.0(9)
C7 C2 C3 C4 178.5(6)
C2 C3 C4 C5 -1.0(10)
C3 C4 C5 C6 1.7(9)
C3 C4 C5 C8 -177.0(6)
C4 C5 C6 C1 -0.3(8)
C8 C5 C6 C1 178.4(5)
N1 C1 C6 C5 177.9(5)
C2 C1 C6 C5 -1.7(8)
C4 C5 C8 O19 167.2(6)
C6 C5 C8 O19 -11.5(9)
C4 C5 C8 O20 -11.2(8)
C6 C5 C8 O20 170.1(5)
C17 N2 C9 C10 176.4(5)
C21 N2 C9 C10 55.2(6)
C13 N2 C9 C10 -63.1(6)
N2 C9 C10 C11 177.5(5)
C9 C10 C11 C12 -71.8(8)
C17 N2 C13 C14 56.6(6)
C21 N2 C13 C14 177.8(4)
C9 N2 C13 C14 -60.7(6)
N2 C13 C14 C15 179.1(4)
C13 C14 C15 C16 179.0(5)
C21 N2 C17 C18 -58.0(6)
C9 N2 C17 C18 -179.8(4)
C13 N2 C17 C18 60.6(6)
N2 C17 C18 C19 -166.0(4)
C17 C18 C19 C20 -168.8(5)
C17 N2 C21 C22 -62.0(6)
C9 N2 C21 C22 56.4(6)
C13 N2 C21 C22 176.6(4)
N2 C21 C22 C23 -176.4(5)
C21 C22 C23 C24 -71.0(6)
C29 N3 C25 C26 -63.5(6)
C33 N3 C25 C26 175.5(5)
C37 N3 C25 C26 55.7(6)
N3 C25 C26 C27 176.7(5)
C25 C26 C27 C28 -77.1(8)
C25 N3 C29 C30 -56.9(6)
C33 N3 C29 C30 62.4(6)
C37 N3 C29 C30 -177.7(4)
N3 C29 C30 C31 -153.5(5)
C29 C30 C31 C32 -62.1(7)
C29 N3 C33 C34 43.7(5)
C25 N3 C33 C34 164.4(4)
C37 N3 C33 C34 -75.3(5)
N3 C33 C34 C35 173.2(4)
C33 C34 C35 C36 -179.6(4)
C29 N3 C37 C38 172.1(4)
C25 N3 C37 C38 51.4(6)
C33 N3 C37 C38 -67.3(6)
N3 C37 C38 C39 -174.5(4)
C37 C38 C39 C40 174.2(4)
